data_1513233
loop_
_publ_author_name
'Haas, Diana'
'Mosrin, Marc'
'Knochel, Paul'

_publ_section_title
;
 Regioselective Functionalization of the Oxazole Scaffold Using TMP-Bases
 of Mg and Zn.
;
_journal_issue 24
_journal_name_full 'Organic letters'
_journal_page_first 6162
_journal_page_last 6165
_journal_paper_doi 10.1021/ol403019c
_journal_volume 15
_journal_year 2013
_chemical_formula_moiety 'C13 H10 N2 O3'
_chemical_formula_sum 'C13 H10 N2 O3'
_chemical_formula_weight 242.23
_chemical_name_systematic
;
Ethyl 4-(5-cyanooxazol-2-yl)benzoate
;
_space_group_IT_number 14
_symmetry_cell_setting monoclinic
_symmetry_space_group_name_Hall '-P 2yn'
_symmetry_space_group_name_H-M 'P 1 21/n 1'
_atom_sites_solution_hydrogens geom
_atom_sites_solution_primary direct
_atom_sites_solution_secondary difmap
_audit_creation_method SHELXL-97
_cell_angle_alpha 90.00
_cell_angle_beta 99.297(6)
_cell_angle_gamma 90.00
_cell_formula_units_Z 4
_cell_length_a 4.5247(2)
_cell_length_b 28.9366(17)
_cell_length_c 9.1022(6)
_cell_measurement_reflns_used 1593
_cell_measurement_temperature 100(2)
_cell_measurement_theta_max 27.5280
_cell_measurement_theta_min 4.5330
_cell_volume 1176.09(12)
_computing_cell_refinement
;
CrysAlisPro, Agilent Technologies,
Version 1.171.36.24 (release 03-12-2012 CrysAlis171 .NET)
(compiled Dec  3 2012,18:21:49)
;
_computing_data_collection
;
CrysAlisPro, Agilent Technologies,
Version 1.171.36.24 (release 03-12-2012 CrysAlis171 .NET)
(compiled Dec  3 2012,18:21:49)
;
_computing_data_reduction
;
CrysAlisPro, Agilent Technologies,
Version 1.171.36.24 (release 03-12-2012 CrysAlis171 .NET)
(compiled Dec  3 2012,18:21:49)
;
_computing_molecular_graphics
;
'ORTEP (M. N. Burnett, C. K. Johnson, ORTEP-III: Oak Ridge Thermal Ellipsoid
;
_computing_publication_material
;
PLATON (A. L. Spek, Acta Crystallogr, Sect. A, 1990, 46, C34, 1995 version).
;
_computing_structure_refinement 'SHELXL-97 (Sheldrick, 1997)'
_computing_structure_solution 'SHELXS-97 (Sheldrick, 1990)'
_diffrn_ambient_temperature 100(2)
_diffrn_detector_area_resol_mean 15.9809
_diffrn_measured_fraction_theta_full 0.989
_diffrn_measured_fraction_theta_max 0.989
_diffrn_measurement_device_type 'Xcalibur, Sapphire3'
_diffrn_measurement_method '\w scans'
_diffrn_radiation_monochromator graphite
_diffrn_radiation_source 'Enhance (Mo) X-ray Source'
_diffrn_radiation_type MoK\a
_diffrn_radiation_wavelength 0.71069
_diffrn_reflns_av_R_equivalents 0.0429
_diffrn_reflns_av_sigmaI/netI 0.0571
_diffrn_reflns_limit_h_max 5
_diffrn_reflns_limit_h_min -5
_diffrn_reflns_limit_k_max 26
_diffrn_reflns_limit_k_min -36
_diffrn_reflns_limit_l_max 11
_diffrn_reflns_limit_l_min -11
_diffrn_reflns_number 7943
_diffrn_reflns_theta_full 26.36
_diffrn_reflns_theta_max 26.36
_diffrn_reflns_theta_min 4.23
_exptl_absorpt_coefficient_mu 0.099
_exptl_absorpt_correction_T_max 1.00000
_exptl_absorpt_correction_T_min 0.49665
_exptl_absorpt_correction_type multi-scan
_exptl_absorpt_process_details
;
CrysAlisPro, Agilent Technologies,
Version 1.171.36.24 (release 03-12-2012 CrysAlis171 .NET)
(compiled Dec  3 2012,18:21:49)
Empirical absorption correction using spherical harmonics,
implemented in SCALE3 ABSPACK scaling algorithm.
;
_exptl_crystal_colour colorless
_exptl_crystal_density_diffrn 1.368
_exptl_crystal_density_method 'not measured'
_exptl_crystal_description block
_exptl_crystal_F_000 504
_exptl_crystal_size_max 0.388
_exptl_crystal_size_mid 0.205
_exptl_crystal_size_min 0.175
_refine_diff_density_max 0.267
_refine_diff_density_min -0.247
_refine_diff_density_rms 0.052
_refine_ls_extinction_method none
_refine_ls_goodness_of_fit_ref 1.125
_refine_ls_hydrogen_treatment mixed
_refine_ls_matrix_type full
_refine_ls_number_parameters 171
_refine_ls_number_reflns 2387
_refine_ls_number_restraints 0
_refine_ls_restrained_S_all 1.125
_refine_ls_R_factor_all 0.0993
_refine_ls_R_factor_gt 0.0739
_refine_ls_shift/su_max 0.000
_refine_ls_shift/su_mean 0.000
_refine_ls_structure_factor_coef Fsqd
_refine_ls_weighting_details 'calc w=1/[\s^2^(Fo^2^)+(0.0249P)^2^+1.2678P] where P=(Fo^2^+2Fc^2^)/3'
_refine_ls_weighting_scheme calc
_refine_ls_wR_factor_gt 0.1278
_refine_ls_wR_factor_ref 0.1380
_reflns_number_gt 1765
_reflns_number_total 2387
_reflns_threshold_expression >2\s(I)
_cod_data_source_file ol403019c_si_002.cif
_cod_data_source_block test1
_cod_original_sg_symbol_H-M 'P 21/n'
_cod_database_code 1513233

loop_
_symmetry_equiv_pos_as_xyz
'x, y, z'
'-x+1/2, y+1/2, -z+1/2'
'-x, -y, -z'
'x-1/2, -y-1/2, z-1/2'

loop_
_atom_site_label
_atom_site_type_symbol
_atom_site_fract_x
_atom_site_fract_y
_atom_site_fract_z
_atom_site_U_iso_or_equiv
_atom_site_adp_type
_atom_site_occupancy
_atom_site_symmetry_multiplicity
_atom_site_calc_flag
_atom_site_refinement_flags
O3 O 0.3288(4) 0.31992(6) 0.3235(2) 0.0277(5) Uani 1 1 d .
O1 O 1.0312(4) 0.42134(6) -0.2723(2) 0.0263(5) Uani 1 1 d .
O2 O 0.1741(4) 0.27831(7) 0.1159(2) 0.0342(5) Uani 1 1 d .
N1 N 1.2230(5) 0.46166(8) -0.0691(3) 0.0257(5) Uani 1 1 d .
C8 C 0.5072(6) 0.34192(9) 0.1040(3) 0.0223(6) Uani 1 1 d .
C5 C 0.8574(6) 0.39870(9) -0.0450(3) 0.0210(6) Uani 1 1 d .
C9 C 0.5091(6) 0.33549(10) -0.0474(3) 0.0252(6) Uani 1 1 d .
H9 H 0.378(4) 0.3092(7) -0.1053(16) 0.030 Uiso 1 1 calc R
C12 C 0.1523(6) 0.28977(10) 0.4045(3) 0.0300(7) Uani 1 1 d .
H12A H 0.2398(18) 0.2584(6) 0.4135(4) 0.036 Uiso 1 1 calc R
H12B H -0.056(4) 0.28757(11) 0.3513(11) 0.036 Uiso 1 1 calc R
C7 C 0.6799(6) 0.37715(9) 0.1801(3) 0.0243(6) Uani 1 1 d .
H7 H 0.6772(6) 0.38201(17) 0.286(3) 0.029 Uiso 1 1 calc R
C4 C 1.2647(7) 0.45455(10) -0.4651(3) 0.0317(7) Uani 1 1 d .
C11 C 0.3192(6) 0.31007(10) 0.1795(3) 0.0244(6) Uani 1 1 d .
N2 N 1.2976(6) 0.45546(10) -0.5875(3) 0.0455(8) Uani 1 1 d .
C6 C 0.8551(6) 0.40521(10) 0.1056(3) 0.0243(6) Uani 1 1 d .
H6 H 0.979(4) 0.4301(7) 0.1603(16) 0.029 Uiso 1 1 calc R
C1 C 1.0429(6) 0.42842(9) -0.1226(3) 0.0228(6) Uani 1 1 d .
C3 C 1.2277(6) 0.45378(9) -0.3143(3) 0.0248(6) Uani 1 1 d .
C10 C 0.6834(6) 0.36357(9) -0.1222(3) 0.0245(6) Uani 1 1 d .
H10 H 0.6851(6) 0.35888(17) -0.229(3) 0.029 Uiso 1 1 calc R
C2 C 1.3438(6) 0.47784(10) -0.1901(3) 0.0269(6) Uani 1 1 d .
H2 H 1.488(5) 0.5024(8) -0.1867(3) 0.032 Uiso 1 1 calc R
C13 C 0.1569(8) 0.31041(12) 0.5547(4) 0.0472(9) Uani 1 1 d .
H13A H 0.036(5) 0.2912(6) 0.6119(15) 0.071 Uiso 1 1 calc R
H13B H 0.073(5) 0.3419(7) 0.5441(4) 0.071 Uiso 1 1 calc R
H13C H 0.365(4) 0.3117(7) 0.6074(14) 0.071 Uiso 1 1 calc R

loop_
_atom_site_aniso_label
_atom_site_aniso_U_11
_atom_site_aniso_U_22
_atom_site_aniso_U_33
_atom_site_aniso_U_23
_atom_site_aniso_U_13
_atom_site_aniso_U_12
O3 0.0287(10) 0.0299(11) 0.0234(11) 0.0016(9) 0.0007(9) -0.0035(8)
O1 0.0277(10) 0.0311(11) 0.0188(11) -0.0020(8) 0.0004(8) -0.0011(8)
O2 0.0321(11) 0.0348(12) 0.0344(13) -0.0075(10) 0.0015(9) -0.0057(9)
N1 0.0255(12) 0.0268(12) 0.0242(13) -0.0034(10) 0.0022(10) 0.0016(10)
C8 0.0195(13) 0.0245(14) 0.0217(15) -0.0007(11) -0.0001(11) 0.0045(11)
C5 0.0195(13) 0.0244(13) 0.0180(14) -0.0027(11) -0.0002(11) 0.0037(10)
C9 0.0206(14) 0.0292(15) 0.0247(16) -0.0046(12) 0.0006(12) 0.0035(11)
C12 0.0301(16) 0.0298(16) 0.0286(17) 0.0056(13) -0.0002(13) -0.0043(12)
C7 0.0226(14) 0.0268(14) 0.0219(15) -0.0045(12) -0.0009(12) 0.0051(11)
C4 0.0343(16) 0.0340(17) 0.0247(17) -0.0033(13) -0.0015(14) -0.0018(13)
C11 0.0202(14) 0.0292(15) 0.0229(15) -0.0013(12) 0.0008(11) 0.0036(12)
N2 0.0604(19) 0.0485(17) 0.0277(16) -0.0051(13) 0.0075(14) -0.0146(14)
C6 0.0203(14) 0.0260(14) 0.0255(16) -0.0008(12) 0.0007(12) 0.0023(11)
C1 0.0202(13) 0.0299(15) 0.0172(14) -0.0020(11) -0.0007(11) 0.0055(11)
C3 0.0280(15) 0.0265(14) 0.0185(14) 0.0007(12) -0.0001(12) -0.0012(12)
C10 0.0241(14) 0.0310(15) 0.0179(15) -0.0068(12) 0.0015(11) 0.0043(12)
C2 0.0283(15) 0.0297(15) 0.0222(15) 0.0001(12) 0.0025(12) 0.0045(12)
C13 0.058(2) 0.048(2) 0.038(2) -0.0035(17) 0.0168(18) -0.0179(18)

loop_
_atom_type_symbol
_atom_type_description
_atom_type_scat_dispersion_real
_atom_type_scat_dispersion_imag
_atom_type_scat_source
C C 0.0033 0.0016 'International Tables Vol C Tables 4.2.6.8 and 6.1.1.4'
H H 0.0000 0.0000 'International Tables Vol C Tables 4.2.6.8 and 6.1.1.4'
N N 0.0061 0.0033 'International Tables Vol C Tables 4.2.6.8 and 6.1.1.4'
O O 0.0106 0.0060 'International Tables Vol C Tables 4.2.6.8 and 6.1.1.4'

loop_
_geom_angle_atom_site_label_1
_geom_angle_atom_site_label_2
_geom_angle_atom_site_label_3
_geom_angle
C11 O3 C12 115.7(2)
C1 O1 C3 104.4(2)
C1 N1 C2 104.8(2)
C9 C8 C7 119.7(3)
C9 C8 C11 117.9(2)
C7 C8 C11 122.4(3)
C6 C5 C10 120.0(3)
C6 C5 C1 119.7(2)
C10 C5 C1 120.3(2)
C10 C9 C8 120.2(3)
C10 C9 H9 119.9
C8 C9 H9 119.9
O3 C12 C13 107.2(2)
O3 C12 H12A 110.3
C13 C12 H12A 110.3
O3 C12 H12B 110.3
C13 C12 H12B 110.3
H12A C12 H12B 108.5
C6 C7 C8 120.2(3)
C6 C7 H7 119.9
C8 C7 H7 119.9
N2 C4 C3 179.3(4)
O2 C11 O3 123.8(3)
O2 C11 C8 123.3(3)
O3 C11 C8 112.9(2)
C5 C6 C7 120.1(3)
C5 C6 H6 120.0
C7 C6 H6 120.0
N1 C1 O1 113.8(2)
N1 C1 C5 128.8(2)
O1 C1 C5 117.4(2)
C2 C3 O1 107.2(2)
C2 C3 C4 135.3(3)
O1 C3 C4 117.4(2)
C9 C10 C5 119.8(3)
C9 C10 H10 120.1
C5 C10 H10 120.1
C3 C2 N1 109.8(3)
C3 C2 H2 125.1
N1 C2 H2 125.1
C12 C13 H13A 109.5
C12 C13 H13B 109.5
H13A C13 H13B 109.5
C12 C13 H13C 109.5
H13A C13 H13C 109.5
H13B C13 H13C 109.5

loop_
_geom_bond_atom_site_label_1
_geom_bond_atom_site_label_2
_geom_bond_distance
O3 C11 1.335(3)
O3 C12 1.461(3)
O1 C1 1.370(3)
O1 C3 1.388(3)
O2 C11 1.220(3)
N1 C1 1.303(3)
N1 C2 1.388(4)
C8 C9 1.392(4)
C8 C7 1.398(4)
C8 C11 1.495(4)
C5 C6 1.385(4)
C5 C10 1.403(4)
C5 C1 1.461(4)
C9 C10 1.385(4)
C9 H9 1.0533
C12 C13 1.489(4)
C12 H12A 0.9893
C12 H12B 0.9893
C7 C6 1.386(4)
C7 H7 0.9785
C4 N2 1.147(4)
C4 C3 1.410(4)
C6 H6 0.9950
C3 C2 1.359(4)
C10 H10 0.9862
C2 H2 0.9610
C13 H13A 0.9855
C13 H13B 0.9855
C13 H13C 0.9855

loop_
_geom_torsion_atom_site_label_1
_geom_torsion_atom_site_label_2
_geom_torsion_atom_site_label_3
_geom_torsion_atom_site_label_4
_geom_torsion
C7 C8 C9 C10 0.6(4)
C11 C8 C9 C10 -178.9(2)
C11 O3 C12 C13 -171.9(2)
C9 C8 C7 C6 -0.8(4)
C11 C8 C7 C6 178.7(2)
C12 O3 C11 O2 0.2(4)
C12 O3 C11 C8 -179.4(2)
C9 C8 C11 O2 1.7(4)
C7 C8 C11 O2 -177.8(3)
C9 C8 C11 O3 -178.7(2)
C7 C8 C11 O3 1.8(3)
C10 C5 C6 C7 -0.3(4)
C1 C5 C6 C7 -180.0(2)
C8 C7 C6 C5 0.6(4)
C2 N1 C1 O1 -0.7(3)
C2 N1 C1 C5 179.4(3)
C3 O1 C1 N1 0.4(3)
C3 O1 C1 C5 -179.7(2)
C6 C5 C1 N1 1.6(4)
C10 C5 C1 N1 -178.1(3)
C6 C5 C1 O1 -178.3(2)
C10 C5 C1 O1 2.0(4)
C1 O1 C3 C2 0.1(3)
C1 O1 C3 C4 179.5(2)
C8 C9 C10 C5 -0.3(4)
C6 C5 C10 C9 0.1(4)
C1 C5 C10 C9 179.8(2)
O1 C3 C2 N1 -0.5(3)
C4 C3 C2 N1 -179.8(3)
C1 N1 C2 C3 0.7(3)
